data_7102554
loop_
_publ_author_name
'Govindaraju, T'
'Kumar, Vaijayanti A'
'Ganesh, Krishna N'

_publ_section_title
;
 cis-Cyclopentyl PNA (cpPNA) as constrained chiral PNA analogues:
 stereochemical dependence of DNA/RNA hybridization.
;
_journal_issue 7
_journal_name_full 'Chemical communications (Cambridge, England)'
_journal_page_first 860
_journal_page_last 861
_journal_paper_doi 10.1039/b317000d
_journal_year 2004
_chemical_formula_sum 'C21 H32 N4 O7'
_chemical_formula_weight 452.51
_chemical_name_systematic
;
N-[(2R)-t-Boc-Aminocyclopent-(1S)-yl]-N-(thymin-1-acetyl)-glycine ethyl ester
;
_space_group_IT_number 96
_symmetry_cell_setting tetragonal
_symmetry_space_group_name_Hall 'P 4nw 2abw'
_symmetry_space_group_name_H-M 'P 43 21 2'
_atom_sites_solution_hydrogens geom
_atom_sites_solution_primary direct
_atom_sites_solution_secondary difmap
_audit_creation_method SHELXL-97
_cell_angle_alpha 90.00
_cell_angle_beta 90.00
_cell_angle_gamma 90.00
_cell_formula_units_Z 8
_cell_length_a 10.6505(7)
_cell_length_b 10.6505(7)
_cell_length_c 43.402(4)
_cell_measurement_reflns_used 6021
_cell_measurement_temperature 293(2)
_cell_measurement_theta_max 26.742
_cell_measurement_theta_min 2.374
_cell_volume 4923.3(6)
_computing_cell_refinement 'BRUKER SMART'
_computing_data_collection 'BRUKER SMART'
_computing_data_reduction 'BRUKER SAINT'
_computing_molecular_graphics SHELXTL
_computing_publication_material SHELXTL
_computing_structure_refinement 'SHELXL-97 (Sheldrick, 1997)'
_computing_structure_solution 'SHELXS-97 (Sheldrick, 1990)'
_diffrn_ambient_temperature 293(2)
_diffrn_measured_fraction_theta_full 0.997
_diffrn_measured_fraction_theta_max 0.997
_diffrn_measurement_device 'Bruker Smart APEX'
_diffrn_measurement_device_type 'CCD Area Detector'
_diffrn_measurement_method 'phi and Omega Scan'
_diffrn_radiation_monochromator graphite
_diffrn_radiation_source 'fine-focus sealed tube'
_diffrn_radiation_type MoK\a
_diffrn_radiation_wavelength 0.71073
_diffrn_reflns_av_R_equivalents 0.0362
_diffrn_reflns_av_sigmaI/netI 0.0215
_diffrn_reflns_limit_h_max 12
_diffrn_reflns_limit_h_min -12
_diffrn_reflns_limit_k_max 12
_diffrn_reflns_limit_k_min -12
_diffrn_reflns_limit_l_max 51
_diffrn_reflns_limit_l_min -51
_diffrn_reflns_number 34716
_diffrn_reflns_theta_full 25.00
_diffrn_reflns_theta_max 25.00
_diffrn_reflns_theta_min 1.97
_exptl_absorpt_coefficient_mu 0.092
_exptl_absorpt_correction_T_max 0.9786
_exptl_absorpt_correction_T_min 0.9438
_exptl_absorpt_correction_type multi-scan
_exptl_absorpt_process_details 'Bruker SADABS'
_exptl_crystal_colour colourless
_exptl_crystal_density_diffrn 1.221
_exptl_crystal_density_method 'not measured'
_exptl_crystal_description rectangular
_exptl_crystal_F_000 1936
_exptl_crystal_size_max 0.63
_exptl_crystal_size_mid 0.60
_exptl_crystal_size_min 0.24
_refine_diff_density_max 0.201
_refine_diff_density_min -0.161
_refine_diff_density_rms 0.039
_refine_ls_abs_structure_details 'Flack H D (1983), Acta Cryst. A39, 876-881'
_refine_ls_abs_structure_Flack 0(2)
_refine_ls_extinction_method none
_refine_ls_goodness_of_fit_ref 1.370
_refine_ls_hydrogen_treatment mixed
_refine_ls_matrix_type full
_refine_ls_number_parameters 317
_refine_ls_number_reflns 4339
_refine_ls_number_restraints 0
_refine_ls_restrained_S_all 1.370
_refine_ls_R_factor_all 0.0746
_refine_ls_R_factor_gt 0.0733
_refine_ls_shift/su_max 0.000
_refine_ls_shift/su_mean 0.000
_refine_ls_structure_factor_coef Fsqd
_refine_ls_weighting_details 'calc w=1/[\s^2^(Fo^2^)+(0.0350P)^2^+2.9963P] where P=(Fo^2^+2Fc^2^)/3'
_refine_ls_weighting_scheme calc
_refine_ls_wR_factor_gt 0.1537
_refine_ls_wR_factor_ref 0.1543
_reflns_number_gt 4264
_reflns_number_total 4339
_reflns_threshold_expression >2sigma(I)
_cod_data_source_file b317000d.txt
_cod_data_source_block (1S2R)9
_cod_depositor_comments
;
The following automatic conversions were performed:
'_symmetry_cell_setting' value 'Tetragonal' changed to 'tetragonal'
according to '/home/saulius/struct/CIF-dictionaries/cif_core.dic'
dictionary named 'cif_core.dic' version 2.4.1 from
2010-06-29.

'_exptl_absorpt_correction_type' value 'multiscan' changed to
'multi-scan' according to
'/home/saulius/struct/CIF-dictionaries/cif_core.dic' dictionary named
'cif_core.dic' version 2.4.1 from 2010-06-29.

Automatic conversion script
Id: cif_fix_enum 1527 2010-12-29 10:47:43Z saulius 
;
_cod_original_sg_symbol_H-M P4(3)2(1)2
_cod_database_code 7102554

loop_
_symmetry_equiv_pos_as_xyz
'x, y, z'
'-x, -y, z+1/2'
'-y+1/2, x+1/2, z+3/4'
'y+1/2, -x+1/2, z+1/4'
'-x+1/2, y+1/2, -z+3/4'
'x+1/2, -y+1/2, -z+1/4'
'y, x, -z'
'-y, -x, -z+1/2'

loop_
_atom_site_label
_atom_site_type_symbol
_atom_site_fract_x
_atom_site_fract_y
_atom_site_fract_z
_atom_site_U_iso_or_equiv
_atom_site_adp_type
_atom_site_occupancy
_atom_site_symmetry_multiplicity
_atom_site_calc_flag
_atom_site_refinement_flags
O1 O 0.9227(3) -0.0431(3) 0.13061(6) 0.0657(8) Uani 1 1 d .
O2 O 0.9156(3) 0.1370(3) 0.21299(5) 0.0628(8) Uani 1 1 d .
O3 O 0.6768(3) -0.1834(3) 0.24841(7) 0.0768(9) Uani 1 1 d .
O4 O 1.1501(3) 0.1243(3) 0.09355(7) 0.0760(9) Uani 1 1 d .
O5 O 1.1289(3) 0.0554(3) 0.04550(5) 0.0576(7) Uani 1 1 d .
O6 O 0.5988(3) 0.0433(3) 0.10863(6) 0.0729(9) Uani 1 1 d .
O7 O 0.5851(3) -0.0361(3) 0.06033(8) 0.0829(10) Uani 1 1 d .
N1 N 0.8877(3) 0.1269(3) 0.10106(6) 0.0431(7) Uani 1 1 d .
N2 N 0.7842(3) 0.0408(3) 0.17930(6) 0.0469(7) Uani 1 1 d .
N3 N 0.7932(3) -0.0237(3) 0.22955(6) 0.0518(8) Uani 1 1 d .
H3 H 0.8241 -0.0139 0.2477 0.034(9) Uiso 1 1 calc R
N4 N 0.6605(3) 0.1542(3) 0.06708(7) 0.0501(8) Uani 1 1 d .
H4 H 0.6660 0.1553 0.0473 0.051(11) Uiso 1 1 calc R
C1 C 0.8389(4) 0.2540(3) 0.09711(7) 0.0427(8) Uani 1 1 d .
H1 H 0.8387 0.2929 0.1176 0.037(9) Uiso 1 1 calc R
C2 C 0.7015(4) 0.2630(3) 0.08458(9) 0.0518(9) Uani 1 1 d .
H2 H 0.6445 0.2744 0.1021 0.037(9) Uiso 1 1 calc R
C3 C 0.7016(5) 0.3834(4) 0.06546(14) 0.0868(17) Uani 1 1 d .
H3A H 0.6899 0.3638 0.0438 0.12(2) Uiso 1 1 calc R
H3B H 0.6340 0.4382 0.0720 0.097(18) Uiso 1 1 calc R
C4 C 0.8265(5) 0.4467(4) 0.07031(12) 0.0745(13) Uani 1 1 d .
H4A H 0.8234 0.5035 0.0878 0.14(2) Uiso 1 1 calc R
H4B H 0.8515 0.4933 0.0521 0.072(13) Uiso 1 1 calc R
C5 C 0.9156(5) 0.3392(4) 0.07640(11) 0.0670(12) Uani 1 1 d .
H5A H 0.9911 0.3679 0.0867 0.11(2) Uiso 1 1 calc R
H5B H 0.9386 0.2969 0.0574 0.084(15) Uiso 1 1 calc R
C6 C 0.8810(4) 0.0619(3) 0.12768(8) 0.0458(8) Uani 1 1 d .
C7 C 0.8165(4) 0.1275(3) 0.15445(7) 0.0473(9) Uani 1 1 d .
H7A H 0.8716 0.1923 0.1625 0.036(9) Uiso 1 1 calc R
H7B H 0.7406 0.1679 0.1471 0.043(9) Uiso 1 1 calc R
C8 C 0.8366(4) 0.0563(4) 0.20747(8) 0.0458(8) Uani 1 1 d .
C9 C 0.7063(4) -0.1179(4) 0.22642(8) 0.0514(9) Uani 1 1 d .
C10 C 0.6567(4) -0.1306(4) 0.19573(8) 0.0522(10) Uani 1 1 d .
C11 C 0.6958(4) -0.0521(4) 0.17407(8) 0.0536(10) Uani 1 1 d .
H11 H 0.6622 -0.0598 0.1544 0.051(10) Uiso 1 1 calc R
C12 C 0.5611(6) -0.2311(5) 0.18938(12) 0.0839(16) Uani 1 1 d .
H12A H 0.4863 -0.2143 0.2010 0.14(3) Uiso 1 1 calc R
H12B H 0.5945 -0.3113 0.1953 0.103(18) Uiso 1 1 calc R
H12C H 0.5415 -0.2320 0.1678 0.13(2) Uiso 1 1 calc R
C13 C 0.9463(4) 0.0644(4) 0.07491(8) 0.0518(9) Uani 1 1 d .
H13A H 0.9076 0.0942 0.0561 0.085(15) Uiso 1 1 calc R
H13B H 0.9309 -0.0252 0.0764 0.039(9) Uiso 1 1 calc R
C14 C 1.0861(4) 0.0867(3) 0.07313(8) 0.0477(8) Uani 1 1 d .
C15 C 1.2625(4) 0.0726(5) 0.04016(11) 0.0761(13) Uani 1 1 d .
H15A H 1.3103 0.0280 0.0557 0.095(18) Uiso 1 1 calc R
H15B H 1.2837 0.1610 0.0414 0.100(19) Uiso 1 1 calc R
C16 C 1.2933(5) 0.0233(7) 0.00921(11) 0.0913(17) Uani 1 1 d .
H16A H 1.2619 -0.0608 0.0073 0.12(2) Uiso 1 1 calc R
H16B H 1.3828 0.0232 0.0065 0.094(17) Uiso 1 1 calc R
H16C H 1.2553 0.0756 -0.0062 0.12(2) Uiso 1 1 calc R
C17 C 0.6144(4) 0.0529(4) 0.08101(9) 0.0563(10) Uani 1 1 d .
C18 C 0.5590(7) -0.1656(5) 0.07044(17) 0.114(2) Uani 1 1 d .
C19 C 0.4421(7) -0.1702(7) 0.0899(3) 0.192(5) Uani 1 1 d .
H19A H 0.4508 -0.1137 0.1070 0.288 Uiso 1 1 calc R
H19B H 0.4299 -0.2541 0.0974 0.288 Uiso 1 1 calc R
H19C H 0.3710 -0.1458 0.0777 0.288 Uiso 1 1 calc R
C20 C 0.5403(11) -0.2321(7) 0.0405(2) 0.212(6) Uani 1 1 d .
H20A H 0.4833 -0.1849 0.0278 0.318 Uiso 1 1 calc R
H20B H 0.5061 -0.3141 0.0442 0.318 Uiso 1 1 calc R
H20C H 0.6195 -0.2400 0.0301 0.318 Uiso 1 1 calc R
C21 C 0.6712(6) -0.2171(5) 0.08803(18) 0.124(3) Uani 1 1 d .
H21A H 0.7437 -0.2171 0.0749 0.186 Uiso 1 1 calc R
H21B H 0.6537 -0.3014 0.0946 0.186 Uiso 1 1 calc R
H21C H 0.6872 -0.1654 0.1057 0.186 Uiso 1 1 calc R

loop_
_atom_site_aniso_label
_atom_site_aniso_U_11
_atom_site_aniso_U_22
_atom_site_aniso_U_33
_atom_site_aniso_U_23
_atom_site_aniso_U_13
_atom_site_aniso_U_12
O1 0.080(2) 0.0510(17) 0.0663(17) 0.0101(13) 0.0054(15) 0.0244(15)
O2 0.076(2) 0.0736(19) 0.0388(13) 0.0077(13) -0.0069(13) -0.0211(17)
O3 0.105(3) 0.076(2) 0.0502(15) 0.0152(15) 0.0095(16) -0.0237(18)
O4 0.068(2) 0.094(2) 0.0660(17) -0.0221(17) -0.0048(16) -0.0172(18)
O5 0.0577(16) 0.0688(18) 0.0464(13) -0.0112(13) 0.0092(12) 0.0005(14)
O6 0.085(2) 0.075(2) 0.0588(17) 0.0228(15) -0.0058(15) -0.0211(18)
O7 0.104(3) 0.0521(18) 0.093(2) -0.0045(16) -0.032(2) -0.0248(18)
N1 0.0525(18) 0.0373(16) 0.0396(14) -0.0017(12) 0.0023(13) -0.0002(13)
N2 0.0561(19) 0.0486(18) 0.0359(14) 0.0043(13) -0.0031(13) 0.0002(15)
N3 0.068(2) 0.058(2) 0.0293(14) 0.0032(13) -0.0013(14) -0.0026(17)
N4 0.066(2) 0.0441(18) 0.0400(16) 0.0043(13) -0.0113(15) -0.0060(15)
C1 0.062(2) 0.0382(19) 0.0273(15) -0.0043(13) -0.0026(15) -0.0012(16)
C2 0.062(2) 0.044(2) 0.049(2) 0.0009(16) -0.0061(18) 0.0002(18)
C3 0.095(4) 0.047(3) 0.119(5) 0.018(3) -0.045(3) 0.000(3)
C4 0.090(3) 0.053(3) 0.081(3) 0.029(3) -0.006(3) -0.004(2)
C5 0.075(3) 0.055(3) 0.071(3) 0.015(2) 0.000(2) -0.007(2)
C6 0.048(2) 0.038(2) 0.052(2) 0.0004(16) -0.0063(16) 0.0036(16)
C7 0.061(2) 0.044(2) 0.0370(17) 0.0039(15) -0.0089(16) 0.0030(18)
C8 0.051(2) 0.047(2) 0.0391(17) -0.0021(16) 0.0029(16) 0.0048(19)
C9 0.063(2) 0.047(2) 0.0443(19) 0.0024(17) 0.0061(17) -0.0009(19)
C10 0.059(2) 0.047(2) 0.051(2) 0.0063(17) -0.0023(18) -0.0001(19)
C11 0.060(2) 0.057(2) 0.0432(19) 0.0004(18) -0.0130(18) 0.006(2)
C12 0.105(4) 0.068(3) 0.079(3) 0.011(3) -0.017(3) -0.021(3)
C13 0.059(2) 0.042(2) 0.055(2) -0.0099(17) 0.0051(18) -0.0092(18)
C14 0.052(2) 0.0349(19) 0.056(2) -0.0081(16) -0.0014(18) -0.0006(16)
C15 0.062(3) 0.088(4) 0.078(3) -0.005(3) 0.014(2) -0.002(3)
C16 0.078(4) 0.120(5) 0.077(3) -0.003(3) 0.024(3) 0.010(4)
C17 0.053(2) 0.054(2) 0.062(2) 0.0105(19) -0.0219(19) -0.0098(19)
C18 0.117(5) 0.048(3) 0.178(6) 0.008(3) -0.082(5) -0.022(3)
C19 0.095(5) 0.100(5) 0.380(15) 0.124(8) -0.079(7) -0.057(4)
C20 0.294(13) 0.070(5) 0.272(11) -0.032(6) -0.177(11) -0.021(6)
C21 0.120(5) 0.065(4) 0.186(7) -0.008(4) -0.073(5) 0.007(4)

loop_
_atom_type_symbol
_atom_type_description
_atom_type_scat_dispersion_real
_atom_type_scat_dispersion_imag
_atom_type_scat_source
C C 0.0033 0.0016 'International Tables Vol C Tables 4.2.6.8 and 6.1.1.4'
H H 0.0000 0.0000 'International Tables Vol C Tables 4.2.6.8 and 6.1.1.4'
N N 0.0061 0.0033 'International Tables Vol C Tables 4.2.6.8 and 6.1.1.4'
O O 0.0106 0.0060 'International Tables Vol C Tables 4.2.6.8 and 6.1.1.4'

loop_
_geom_angle_atom_site_label_1
_geom_angle_atom_site_label_2
_geom_angle_atom_site_label_3
_geom_angle
C14 O5 C15 116.7(3)
C17 O7 C18 120.4(4)
C6 N1 C13 117.1(3)
C6 N1 C1 123.9(3)
C13 N1 C1 119.0(3)
C8 N2 C11 121.0(3)
C8 N2 C7 119.5(3)
C11 N2 C7 119.4(3)
C8 N3 C9 128.1(3)
C17 N4 C2 121.3(3)
N1 C1 C5 115.7(3)
N1 C1 C2 115.5(3)
C5 C1 C2 105.1(3)
N4 C2 C3 112.7(3)
N4 C2 C1 114.5(3)
C3 C2 C1 103.9(3)
C4 C3 C2 107.5(4)
C3 C4 C5 103.9(4)
C4 C5 C1 102.7(4)
O1 C6 N1 123.0(3)
O1 C6 C7 120.7(3)
N1 C6 C7 116.3(3)
N2 C7 C6 112.4(3)
O2 C8 N2 123.0(3)
O2 C8 N3 122.3(3)
N2 C8 N3 114.7(3)
O3 C9 N3 120.9(4)
O3 C9 C10 125.0(4)
N3 C9 C10 114.1(3)
C11 C10 C9 118.8(4)
C11 C10 C12 122.1(4)
C9 C10 C12 119.0(4)
C10 C11 N2 123.2(3)
N1 C13 C14 113.0(3)
O4 C14 O5 124.2(4)
O4 C14 C13 125.5(4)
O5 C14 C13 110.2(3)
O5 C15 C16 108.5(4)
O6 C17 N4 124.6(4)
O6 C17 O7 124.7(4)
N4 C17 O7 110.8(3)
O7 C18 C20 102.1(6)
O7 C18 C19 110.7(5)
C20 C18 C19 111.3(7)
O7 C18 C21 109.8(5)
C20 C18 C21 111.8(7)
C19 C18 C21 110.9(6)

loop_
_geom_bond_atom_site_label_1
_geom_bond_atom_site_label_2
_geom_bond_distance
O1 C6 1.211(4)
O2 C8 1.226(4)
O3 C9 1.223(4)
O4 C14 1.188(4)
O5 C14 1.325(4)
O5 C15 1.453(5)
O6 C17 1.215(5)
O7 C17 1.342(5)
O7 C18 1.474(6)
N1 C6 1.349(4)
N1 C13 1.456(4)
N1 C1 1.460(4)
N2 C8 1.354(4)
N2 C11 1.384(5)
N2 C7 1.461(4)
N3 C8 1.363(4)
N3 C9 1.372(5)
N4 C17 1.330(5)
N4 C2 1.454(5)
C1 C5 1.516(5)
C1 C2 1.564(5)
C2 C3 1.527(5)
C3 C4 1.506(7)
C4 C5 1.510(6)
C6 C7 1.520(5)
C9 C10 1.439(5)
C10 C11 1.325(5)
C10 C12 1.503(6)
C13 C14 1.510(5)
C15 C16 1.479(6)
C18 C20 1.495(10)
C18 C19 1.505(11)
C18 C21 1.521(8)

loop_
_geom_torsion_atom_site_label_1
_geom_torsion_atom_site_label_2
_geom_torsion_atom_site_label_3
_geom_torsion_atom_site_label_4
_geom_torsion
C6 N1 C1 C5 143.5(4)
C13 N1 C1 C5 -37.0(5)
C6 N1 C1 C2 -93.1(4)
C13 N1 C1 C2 86.4(4)
C17 N4 C2 C3 -157.4(4)
C17 N4 C2 C1 84.2(5)
N1 C1 C2 N4 -24.2(4)
C5 C1 C2 N4 104.6(4)
N1 C1 C2 C3 -147.4(3)
C5 C1 C2 C3 -18.7(4)
N4 C2 C3 C4 -131.2(4)
C1 C2 C3 C4 -6.8(5)
C2 C3 C4 C5 29.9(6)
C3 C4 C5 C1 -41.1(5)
N1 C1 C5 C4 165.6(3)
C2 C1 C5 C4 37.0(4)
C13 N1 C6 O1 1.1(6)
C1 N1 C6 O1 -179.5(4)
C13 N1 C6 C7 -178.5(3)
C1 N1 C6 C7 1.0(5)
C8 N2 C7 C6 117.6(4)
C11 N2 C7 C6 -65.6(4)
O1 C6 C7 N2 -14.6(5)
N1 C6 C7 N2 164.9(3)
C11 N2 C8 O2 179.6(4)
C7 N2 C8 O2 -3.6(6)
C11 N2 C8 N3 -1.4(5)
C7 N2 C8 N3 175.3(3)
C9 N3 C8 O2 -179.5(4)
C9 N3 C8 N2 1.5(6)
C8 N3 C9 O3 179.5(4)
C8 N3 C9 C10 -0.3(6)
O3 C9 C10 C11 179.1(4)
N3 C9 C10 C11 -1.1(6)
O3 C9 C10 C12 0.0(7)
N3 C9 C10 C12 179.7(4)
C9 C10 C11 N2 1.2(6)
C12 C10 C11 N2 -179.7(4)
C8 N2 C11 C10 0.1(6)
C7 N2 C11 C10 -176.6(4)
C6 N1 C13 C14 -89.9(4)
C1 N1 C13 C14 90.6(4)
C15 O5 C14 O4 -1.8(6)
C15 O5 C14 C13 179.6(4)
N1 C13 C14 O4 16.9(6)
N1 C13 C14 O5 -164.4(3)
C14 O5 C15 C16 175.5(4)
C2 N4 C17 O6 2.5(6)
C2 N4 C17 O7 -178.8(3)
C18 O7 C17 O6 -14.8(7)
C18 O7 C17 N4 166.5(4)
C17 O7 C18 C20 -176.3(6)
C17 O7 C18 C19 65.2(7)
C17 O7 C18 C21 -57.6(8)

loop_
_cod_related_entry_id
_cod_related_entry_database
_cod_related_entry_code
1 ChemSpider 30653019
